data_7025295
loop_
_publ_author_name
'Pardo, Emilio'
'Dul, Marie-Claire'
'Lescou\"ezec, Rodrigue'
'Chamoreau, Lise-Marie'
'Journaux, Yves'
'Pas\'an, Jorge'
'Ruiz-P\'erez, Catalina'
'Julve, Miguel'
'Lloret, Francesc'
'Ruiz-Garc\'ia, Rafael'
'Cano, Joan'

_publ_section_title
;
 Variation of the ground spin state in homo- and hetero-octanuclear
 copper(ii) and nickel(ii) double-star complexes with a meso-helicate-type
 metallacryptand core
;
_journal_issue 20
_journal_name_full 'Dalton Transactions'
_journal_page_first 4786
_journal_paper_doi 10.1039/b926709c
_journal_volume 39
_journal_year 2010
_chemical_formula_sum 'C22 H22 Cu N2 Na2 O9'
_chemical_formula_weight 567.93
_chemical_name_systematic
;
?
;
_space_group_IT_number 2
_symmetry_cell_setting triclinic
_symmetry_space_group_name_Hall '-P 1'
_symmetry_space_group_name_H-M 'P -1'
_atom_sites_solution_hydrogens geom
_atom_sites_solution_primary direct
_atom_sites_solution_secondary difmap
_audit_creation_method SHELXL-97
_cell_angle_alpha 84.359(3)
_cell_angle_beta 57.542(4)
_cell_angle_gamma 38.099(16)
_cell_formula_units_Z 4
_cell_length_a 23.4405(15)
_cell_length_b 19.8751(15)
_cell_length_c 14.5335(15)
_cell_measurement_temperature 293(2)
_cell_volume 2759(2)
_computing_cell_refinement 'Dirax/lsq (Duisenberg & Schreurs, 1989-2000)'
_computing_data_collection 'Collect (Nonius BV, 1997-2000)'
_computing_data_reduction 'EvalCCD (Duisenberg & Schreurs 1990-2000)'
_computing_molecular_graphics 'Ortep-3 for Windows (Farrugia, 1997)'
_computing_publication_material 'WinGX publication routines (Farrugia, 1999)'
_computing_structure_refinement 'SHELXL-97 (Sheldrick, 1997)'
_computing_structure_solution 'SHELXS-97 (Sheldrick, 1997)'
_diffrn_ambient_temperature 293(2)
_diffrn_detector 'CCD plate'
_diffrn_detector_area_resol_mean 9
_diffrn_measured_fraction_theta_full 0.753
_diffrn_measured_fraction_theta_max 0.753
_diffrn_measurement_device '95mm CCD camera on \k-goniostat'
_diffrn_measurement_device_type KappaCCD
_diffrn_measurement_method 'CCD rotation images, thick slices'
_diffrn_radiation_monochromator 'horizonally mounted graphite crystal'
_diffrn_radiation_probe x-ray
_diffrn_radiation_source 'fine-focus sealed tube'
_diffrn_radiation_type MoK\a
_diffrn_radiation_wavelength 0.71073
_diffrn_reflns_av_R_equivalents 0.0230
_diffrn_reflns_av_sigmaI/netI 0.1239
_diffrn_reflns_limit_h_max 16
_diffrn_reflns_limit_h_min -30
_diffrn_reflns_limit_k_max 23
_diffrn_reflns_limit_k_min -25
_diffrn_reflns_limit_l_max 17
_diffrn_reflns_limit_l_min -18
_diffrn_reflns_number 11917
_diffrn_reflns_theta_full 27.49
_diffrn_reflns_theta_max 27.49
_diffrn_reflns_theta_min 6.40
_diffrn_source 'Enraf Nonius FR590'
_exptl_absorpt_coefficient_mu 0.871
_exptl_absorpt_correction_type none
_exptl_crystal_density_diffrn 1.367
_exptl_crystal_density_method 'not measured'
_exptl_crystal_F_000 1164
_refine_diff_density_max 0.589
_refine_diff_density_min -0.506
_refine_diff_density_rms 0.070
_refine_ls_extinction_method none
_refine_ls_goodness_of_fit_ref 1.003
_refine_ls_hydrogen_treatment mixed
_refine_ls_matrix_type full
_refine_ls_number_parameters 667
_refine_ls_number_reflns 9569
_refine_ls_number_restraints 0
_refine_ls_restrained_S_all 1.003
_refine_ls_R_factor_all 0.1491
_refine_ls_R_factor_gt 0.0620
_refine_ls_shift/su_max 0.814
_refine_ls_shift/su_mean 0.010
_refine_ls_structure_factor_coef Fsqd
_refine_ls_weighting_details 'calc w=1/[\s^2^(Fo^2^)+(0.0546P)^2^+1.8672P] where P=(Fo^2^+2Fc^2^)/3'
_refine_ls_weighting_scheme calc
_refine_ls_wR_factor_gt 0.1165
_refine_ls_wR_factor_ref 0.1427
_reflns_number_gt 4981
_reflns_number_total 9569
_reflns_threshold_expression >2sigma(I)
_cod_data_source_file b926709c.txt
_cod_data_source_block compound_Monomer
_cod_original_cell_volume 2759.1(4)
_cod_original_sg_symbol_H-M P-1
_cod_database_code 7025295

loop_
_symmetry_equiv_pos_as_xyz
'x, y, z'
'-x, -y, -z'

loop_
_atom_site_label
_atom_site_type_symbol
_atom_site_fract_x
_atom_site_fract_y
_atom_site_fract_z
_atom_site_U_iso_or_equiv
_atom_site_adp_type
_atom_site_occupancy
_atom_site_symmetry_multiplicity
_atom_site_calc_flag
_atom_site_refinement_flags
O2W O -0.2880(3) 0.0157(3) -0.0502(3) 0.0401(9) Uani 1 1 d .
O3W O 0.0154(3) -0.2877(3) -0.1774(3) 0.0410(9) Uani 1 1 d .
O10 O -0.3405(3) 0.2041(3) 0.1877(3) 0.0416(9) Uani 1 1 d .
C45 C -0.2242(5) 0.1238(5) 0.1188(5) 0.0342(13) Uani 1 1 d .
O1W O -0.2432(6) -0.2436(6) -0.0059(11) 0.220(6) Uani 1 1 d .
O13 O -0.1983(3) 0.1584(3) 0.1274(3) 0.0435(10) Uani 1 1 d .
O11 O -0.3727(4) -0.0874(3) 0.3017(3) 0.0448(10) Uani 1 1 d .
O6W O -0.6772(3) 0.4496(3) 0.5152(3) 0.0415(9) Uani 1 1 d .
O5W O -0.5506(3) 0.3229(3) 0.2127(3) 0.0424(9) Uani 1 1 d .
O4W O -0.5060(11) 0.4925(11) 0.2567(6) 0.220(5) Uani 1 1 d .
Cu1 Cu 0.0000 0.0000 0.0000 0.0354(3) Uani 1 2 d S
Cu2 Cu 0.0000 0.0000 -0.5000 0.0358(3) Uani 1 2 d S
Cu3 Cu -0.5000 0.0000 0.5000 0.0357(3) Uani 1 2 d S
Cu4 Cu 0.0000 -0.5000 -0.5000 0.0354(3) Uani 1 2 d S
Na3 Na -0.35043(18) 0.10047(19) 0.14975(18) 0.0324(5) Uani 1 1 d .
Na1 Na 0.10028(19) -0.35045(19) -0.39974(18) 0.0326(5) Uani 1 1 d .
Na4 Na -0.56732(19) 0.4326(2) 0.3171(2) 0.0479(6) Uani 1 1 d .
Na2 Na -0.1823(2) -0.1830(2) -0.06754(19) 0.0475(6) Uani 1 1 d .
O6 O -0.0877(3) -0.3728(4) -0.3412(3) 0.0427(10) Uani 1 1 d .
O1 O -0.1145(3) -0.0744(3) -0.0029(3) 0.0443(10) Uani 1 1 d .
O7 O 0.1584(3) -0.1981(3) -0.5873(3) 0.0430(10) Uani 1 1 d .
O3 O -0.3117(3) -0.0519(3) 0.1590(3) 0.0406(9) Uani 1 1 d .
N4 N -0.1071(4) 0.0216(4) -0.3565(4) 0.0320(10) Uani 1 1 d .
O4 O 0.1912(3) -0.5023(3) -0.5739(3) 0.0436(10) Uani 1 1 d .
O9 O -0.0742(3) -0.1147(3) -0.3087(3) 0.0441(10) Uani 1 1 d .
N2 N -0.5582(4) 0.1435(4) 0.5216(4) 0.0329(10) Uani 1 1 d .
N1 N 0.0218(4) -0.1072(4) -0.0580(4) 0.0312(10) Uani 1 1 d .
O2 O -0.5026(3) 0.1915(3) 0.3858(3) 0.0441(10) Uani 1 1 d .
O8 O 0.2042(3) -0.3406(3) -0.5514(3) 0.0419(10) Uani 1 1 d .
N3 N 0.1433(4) -0.5582(4) -0.6073(4) 0.0341(11) Uani 1 1 d .
C42 C -0.2539(5) 0.1518(5) -0.2326(5) 0.0322(13) Uani 1 1 d .
C11 C -0.0960(5) -0.0339(5) 0.0105(5) 0.0295(12) Uani 1 1 d .
O5 O -0.0511(3) -0.3126(3) -0.2960(3) 0.0415(10) Uani 1 1 d .
C33 C -0.0184(5) -0.3813(5) -0.3761(5) 0.0324(12) Uani 1 1 d .
C21 C -0.4901(5) 0.1194(5) 0.4045(5) 0.0315(12) Uani 1 1 d .
C1 C 0.1517(5) -0.2541(5) -0.1651(5) 0.0320(13) Uani 1 1 d .
C43 C -0.0342(5) -0.0956(5) -0.3803(5) 0.0295(12) Uani 1 1 d .
C17 C -0.6649(5) 0.2669(5) 0.6512(5) 0.0321(13) Uani 1 1 d .
C27 C 0.2675(5) -0.6653(6) -0.7546(5) 0.0342(13) Uani 1 1 d .
C32 C 0.1195(5) -0.4900(5) -0.5339(5) 0.0310(12) Uani 1 1 d .
C22 C -0.3805(5) -0.0192(5) 0.2754(5) 0.0329(13) Uani 1 1 d .
C44 C 0.1237(5) -0.2241(5) -0.5183(5) 0.0313(12) Uani 1 1 d .
C40 C -0.3059(6) 0.2310(6) -0.1218(5) 0.0416(14) Uani 1 1 d .
C18 C -0.8033(6) 0.3781(5) 0.7310(5) 0.0414(14) Uani 1 1 d .
C2 C 0.2311(5) -0.3058(5) -0.3031(6) 0.0413(15) Uani 1 1 d .
C26 C 0.3791(5) -0.8041(6) -0.8064(5) 0.0428(15) Uani 1 1 d .
C3 C 0.3646(6) -0.4497(6) -0.4088(6) 0.0512(17) Uani 1 1 d .
H3 H 0.4188 -0.4842 -0.5011 0.061 Uiso 1 1 calc R
C35 C -0.3440(6) 0.2037(6) -0.2250(6) 0.0533(17) Uani 1 1 d .
C15 C -0.6343(6) 0.2746(6) 0.7041(6) 0.0533(17) Uani 1 1 d .
C39 C -0.4508(6) 0.3651(6) -0.0057(5) 0.0527(18) Uani 1 1 d .
H39 H -0.4856 0.4193 0.0673 0.063 Uiso 1 1 calc R
C25 C 0.4943(6) -0.9084(6) -0.9501(6) 0.0541(18) Uani 1 1 d .
H25 H 0.5676 -1.0009 -0.9850 0.065 Uiso 1 1 calc R
C28 C 0.2749(6) -0.6343(6) -0.8441(6) 0.0521(16) Uani 1 1 d .
C19 C -0.9077(6) 0.4932(5) 0.8632(6) 0.0512(17) Uani 1 1 d .
H19 H -1.0001 0.5663 0.9170 0.061 Uiso 1 1 calc R
C24 C 0.5039(7) -0.8809(8) -1.0406(6) 0.0594(19) Uani 1 1 d .
C6 C 0.2037(6) -0.3439(6) -0.1344(6) 0.0556(17) Uani 1 1 d .
C23 C 0.6334(7) -1.0001(8) -1.1978(6) 0.101(3) Uani 1 1 d .
H23A H 0.6951 -1.0170 -1.2366 0.151 Uiso 1 1 calc R
H23B H 0.6060 -0.9751 -1.2410 0.151 Uiso 1 1 calc R
H23C H 0.6802 -1.0829 -1.2144 0.151 Uiso 1 1 calc R
C31 C 0.3730(7) -0.8384(7) -0.7084(6) 0.072(2) Uani 1 1 d .
H31A H 0.3730 -0.8077 -0.6612 0.109 Uiso 1 1 calc R
H31B H 0.4527 -0.9372 -0.7602 0.109 Uiso 1 1 calc R
H31C H 0.2895 -0.7920 -0.6413 0.109 Uiso 1 1 calc R
C12 C -0.9993(8) 0.6329(7) 1.0638(7) 0.100(3) Uani 1 1 d .
H12A H -0.9624 0.6177 1.0907 0.149 Uiso 1 1 calc R
H12B H -1.0622 0.6513 1.1283 0.149 Uiso 1 1 calc R
H12C H -1.0483 0.7112 1.0643 0.149 Uiso 1 1 calc R
C10 C 0.5644(7) -0.6978(6) -0.4991(8) 0.099(3) Uani 1 1 d .
H10A H 0.5826 -0.7206 -0.5760 0.148 Uiso 1 1 calc R
H10B H 0.5718 -0.7466 -0.4670 0.148 Uiso 1 1 calc R
H10C H 0.6311 -0.7248 -0.5286 0.148 Uiso 1 1 calc R
C38 C -0.6968(6) 0.5630(7) 0.1334(7) 0.100(3) Uani 1 1 d .
H38A H -0.7393 0.5566 0.1795 0.150 Uiso 1 1 calc R
H38B H -0.7364 0.6191 0.1070 0.150 Uiso 1 1 calc R
H38C H -0.7132 0.6048 0.1953 0.150 Uiso 1 1 calc R
C14 C -0.7439(8) 0.3942(7) 0.8369(7) 0.066(2) Uani 1 1 d .
H14 H -0.7231 0.3997 0.8717 0.079 Uiso 1 1 calc R
C41 C -0.2083(7) 0.1743(7) -0.1277(6) 0.071(2) Uani 1 1 d .
H41A H -0.1553 0.0920 -0.1352 0.106 Uiso 1 1 calc R
H41B H -0.2611 0.2431 -0.0443 0.106 Uiso 1 1 calc R
H41C H -0.1461 0.1515 -0.2072 0.106 Uiso 1 1 calc R
C9 C 0.1747(7) -0.2094(7) -0.3387(7) 0.070(2) Uani 1 1 d .
H9A H 0.0934 -0.1580 -0.3029 0.105 Uiso 1 1 calc R
H9B H 0.2441 -0.2625 -0.4380 0.105 Uiso 1 1 calc R
H9C H 0.1503 -0.1458 -0.2978 0.105 Uiso 1 1 calc R
C5 C 0.3360(7) -0.4870(6) -0.2444(8) 0.0632(19) Uani 1 1 d .
H5 H 0.3698 -0.5481 -0.2236 0.076 Uiso 1 1 calc R
C13 C -0.8801(7) 0.5034(6) 0.9176(6) 0.0577(18) Uani 1 1 d .
C8 C 0.1187(8) -0.2864(8) 0.0163(7) 0.093(3) Uani 1 1 d .
H8A H 0.0994 -0.2289 0.0589 0.140 Uiso 1 1 calc R
H8B H 0.1702 -0.3621 0.0202 0.140 Uiso 1 1 calc R
H8C H 0.0326 -0.2319 0.0653 0.140 Uiso 1 1 calc R
C37 C -0.5413(6) 0.4182(6) 0.0043(6) 0.0595(19) Uani 1 1 d .
C4 C 0.4176(6) -0.5409(6) -0.3808(7) 0.0575(18) Uani 1 1 d .
C36 C -0.4857(6) 0.3349(7) -0.1058(7) 0.066(2) Uani 1 1 d .
H36 H -0.5465 0.3684 -0.0998 0.079 Uiso 1 1 calc R
C29 C 0.3951(7) -0.7444(8) -0.9868(6) 0.066(2) Uani 1 1 d .
H29 H 0.4014 -0.7239 -1.0482 0.079 Uiso 1 1 calc R
C16 C -0.4833(8) 0.1519(8) 0.6187(8) 0.093(3) Uani 1 1 d .
H16A H -0.4454 0.0760 0.6149 0.139 Uiso 1 1 calc R
H16B H -0.4785 0.1791 0.6612 0.139 Uiso 1 1 calc R
H16C H -0.4306 0.1230 0.5259 0.139 Uiso 1 1 calc R
C20 C -0.8384(7) 0.3723(7) 0.6747(7) 0.070(2) Uani 1 1 d .
H20A H -0.7985 0.3611 0.5904 0.105 Uiso 1 1 calc R
H20B H -0.9377 0.4571 0.7422 0.105 Uiso 1 1 calc R
H20C H -0.8013 0.2948 0.6554 0.105 Uiso 1 1 calc R
C34 C -0.2874(9) 0.1184(9) -0.3475(8) 0.103(3) Uani 1 1 d .
H34A H -0.2431 0.1121 -0.4245 0.154 Uiso 1 1 calc R
H34B H -0.3626 0.1628 -0.3207 0.154 Uiso 1 1 calc R
H34C H -0.2208 0.0266 -0.3744 0.154 Uiso 1 1 calc R
C30 C 0.1503(8) -0.4830(8) -0.7862(8) 0.100(3) Uani 1 1 d .
H30A H 0.0714 -0.4428 -0.7330 0.150 Uiso 1 1 calc R
H30B H 0.1722 -0.4787 -0.8617 0.150 Uiso 1 1 calc R
H30C H 0.1289 -0.4320 -0.7272 0.150 Uiso 1 1 calc R

loop_
_atom_site_aniso_label
_atom_site_aniso_U_11
_atom_site_aniso_U_22
_atom_site_aniso_U_33
_atom_site_aniso_U_23
_atom_site_aniso_U_13
_atom_site_aniso_U_12
O2W 0.036(2) 0.042(2) 0.0300(19) 0.0178(17) -0.0209(17) -0.0341(19)
O3W 0.043(2) 0.038(2) 0.0326(19) 0.0183(17) -0.0261(18) -0.0354(19)
O10 0.0202(19) 0.0287(19) 0.047(2) 0.0109(17) -0.0182(18) -0.0201(18)
C45 0.025(3) 0.024(3) 0.032(3) 0.010(2) -0.018(3) -0.020(3)
O1W 0.067(4) 0.066(4) 0.333(11) 0.083(6) -0.094(6) -0.058(4)
O13 0.0246(18) 0.0280(19) 0.049(2) 0.0080(17) -0.0197(18) -0.0219(18)
O11 0.052(2) 0.0341(19) 0.0230(18) 0.0160(16) -0.0196(18) -0.038(2)
O6W 0.034(2) 0.0299(19) 0.043(2) 0.0190(17) -0.0267(18) -0.0268(18)
O5W 0.0286(19) 0.0342(19) 0.040(2) 0.0204(17) -0.0221(17) -0.0258(18)
O4W 0.330(11) 0.325(11) 0.072(4) 0.085(5) -0.095(6) -0.320(11)
Cu1 0.0253(5) 0.0277(5) 0.0406(5) 0.0118(4) -0.0210(4) -0.0226(4)
Cu2 0.0282(5) 0.0253(5) 0.0304(5) 0.0182(4) -0.0170(4) -0.0230(4)
Cu3 0.0400(5) 0.0296(5) 0.0245(5) 0.0175(4) -0.0200(4) -0.0309(5)
Cu4 0.0293(5) 0.0398(5) 0.0265(5) 0.0106(4) -0.0158(4) -0.0307(5)
Na3 0.0322(10) 0.0333(10) 0.0320(10) 0.0189(9) -0.0216(9) -0.0297(10)
Na1 0.0348(10) 0.0332(10) 0.0320(10) 0.0192(9) -0.0227(9) -0.0311(10)
Na4 0.0267(11) 0.0272(11) 0.0499(12) 0.0156(10) -0.0199(10) -0.0222(10)
Na2 0.0508(13) 0.0498(12) 0.0251(11) 0.0149(10) -0.0197(10) -0.0455(12)
O6 0.0319(19) 0.050(2) 0.0261(18) 0.0074(17) -0.0121(17) -0.037(2)
O1 0.0312(19) 0.0320(19) 0.050(2) 0.0110(17) -0.0234(18) -0.0276(18)
O7 0.0266(19) 0.0245(18) 0.035(2) 0.0189(17) -0.0147(17) -0.0212(17)
O3 0.043(2) 0.041(2) 0.0212(19) 0.0186(17) -0.0174(18) -0.038(2)
N4 0.026(2) 0.022(2) 0.028(2) 0.017(2) -0.017(2) -0.020(2)
O4 0.0289(19) 0.046(2) 0.0303(19) 0.0073(17) -0.0126(17) -0.0328(19)
O9 0.0316(19) 0.0319(19) 0.034(2) 0.0196(17) -0.0162(17) -0.0275(18)
N2 0.036(2) 0.031(2) 0.019(2) 0.017(2) -0.017(2) -0.030(2)
N1 0.021(2) 0.024(2) 0.038(2) 0.012(2) -0.020(2) -0.019(2)
O2 0.046(2) 0.0327(19) 0.0287(19) 0.0171(17) -0.0205(18) -0.035(2)
O8 0.0269(19) 0.0187(18) 0.037(2) 0.0149(16) -0.0167(17) -0.0179(18)
N3 0.029(2) 0.036(2) 0.025(2) 0.010(2) -0.015(2) -0.028(2)
C42 0.027(3) 0.025(3) 0.030(3) 0.020(3) -0.019(3) -0.023(3)
C11 0.026(3) 0.025(3) 0.032(3) 0.014(2) -0.020(2) -0.022(3)
O5 0.040(2) 0.045(2) 0.0285(19) 0.0104(17) -0.0199(18) -0.037(2)
C33 0.025(3) 0.032(3) 0.026(3) 0.014(2) -0.016(2) -0.025(3)
C21 0.031(3) 0.025(3) 0.033(3) 0.017(2) -0.023(3) -0.024(3)
C1 0.026(3) 0.024(3) 0.042(3) 0.014(3) -0.024(3) -0.021(3)
C43 0.031(3) 0.027(3) 0.025(3) 0.016(2) -0.018(2) -0.026(3)
C17 0.042(3) 0.031(3) 0.028(3) 0.022(3) -0.026(3) -0.033(3)
C27 0.033(3) 0.043(3) 0.026(3) 0.015(3) -0.018(3) -0.035(3)
C32 0.022(3) 0.028(3) 0.031(3) 0.014(2) -0.018(2) -0.021(3)
C22 0.034(3) 0.026(3) 0.028(3) 0.016(3) -0.021(3) -0.026(3)
C44 0.027(3) 0.029(3) 0.022(3) 0.015(2) -0.015(2) -0.024(3)
C40 0.037(3) 0.037(3) 0.036(3) 0.027(3) -0.026(3) -0.031(3)
C18 0.043(4) 0.032(3) 0.034(3) 0.022(3) -0.026(3) -0.032(3)
C2 0.030(3) 0.030(3) 0.044(4) 0.013(3) -0.026(3) -0.024(3)
C26 0.034(3) 0.048(4) 0.034(3) 0.016(3) -0.023(3) -0.035(3)
C3 0.037(3) 0.042(3) 0.043(3) 0.010(3) -0.024(3) -0.032(3)
C35 0.043(4) 0.047(4) 0.048(4) 0.028(3) -0.034(3) -0.037(4)
C15 0.054(4) 0.052(4) 0.049(4) 0.030(3) -0.038(3) -0.046(4)
C39 0.035(4) 0.031(3) 0.028(3) 0.014(3) -0.015(3) -0.025(3)
C25 0.030(3) 0.046(4) 0.038(4) 0.009(3) -0.017(3) -0.030(3)
C28 0.049(4) 0.056(4) 0.042(4) 0.031(3) -0.033(3) -0.045(4)
C19 0.038(3) 0.025(3) 0.038(3) 0.017(3) -0.023(3) -0.024(3)
C24 0.044(4) 0.067(5) 0.031(4) 0.015(4) -0.023(3) -0.045(4)
C6 0.048(4) 0.041(4) 0.051(4) 0.022(3) -0.035(3) -0.035(3)
C23 0.061(5) 0.093(6) 0.030(4) 0.007(4) -0.019(4) -0.058(5)
C31 0.052(4) 0.053(4) 0.054(4) 0.028(4) -0.035(4) -0.041(4)
C12 0.095(6) 0.062(4) 0.046(4) 0.017(4) -0.045(4) -0.059(5)
C10 0.054(4) 0.030(4) 0.095(6) 0.014(4) -0.051(4) -0.022(4)
C38 0.026(4) 0.043(4) 0.052(4) 0.011(4) -0.013(3) -0.014(4)
C14 0.080(5) 0.058(4) 0.063(4) 0.035(4) -0.058(4) -0.059(5)
C41 0.064(4) 0.070(4) 0.051(4) 0.032(4) -0.041(4) -0.056(4)
C9 0.066(4) 0.054(4) 0.056(4) 0.031(4) -0.044(4) -0.048(4)
C5 0.056(4) 0.033(3) 0.081(5) 0.035(4) -0.054(4) -0.035(4)
C13 0.065(5) 0.041(4) 0.043(4) 0.025(3) -0.040(4) -0.043(4)
C8 0.095(6) 0.077(5) 0.077(5) 0.058(5) -0.066(5) -0.072(5)
C37 0.030(4) 0.041(4) 0.043(4) 0.026(3) -0.023(3) -0.025(3)
C4 0.043(4) 0.033(3) 0.069(5) 0.020(3) -0.041(4) -0.029(3)
C36 0.032(4) 0.057(4) 0.061(5) 0.031(4) -0.032(4) -0.034(4)
C29 0.070(5) 0.084(5) 0.034(4) 0.039(4) -0.037(4) -0.067(5)
C16 0.077(5) 0.088(6) 0.097(6) 0.044(5) -0.067(5) -0.068(5)
C20 0.056(4) 0.056(4) 0.064(4) 0.028(4) -0.044(4) -0.044(4)
C34 0.086(6) 0.106(6) 0.091(6) 0.040(5) -0.064(5) -0.080(6)
C30 0.089(6) 0.072(5) 0.077(5) 0.056(5) -0.061(5) -0.064(5)

loop_
_atom_type_symbol
_atom_type_description
_atom_type_scat_dispersion_real
_atom_type_scat_dispersion_imag
_atom_type_scat_source
C C 0.0033 0.0016 'International Tables Vol C Tables 4.2.6.8 and 6.1.1.4'
H H 0.0000 0.0000 'International Tables Vol C Tables 4.2.6.8 and 6.1.1.4'
Cu Cu 0.3201 1.2651 'International Tables Vol C Tables 4.2.6.8 and 6.1.1.4'
N N 0.0061 0.0033 'International Tables Vol C Tables 4.2.6.8 and 6.1.1.4'
O O 0.0106 0.0060 'International Tables Vol C Tables 4.2.6.8 and 6.1.1.4'
Li Li -0.0003 0.0001 'International Tables Vol C Tables 4.2.6.8 and 6.1.1.4'
Na Na 0.0362 0.0249 'International Tables Vol C Tables 4.2.6.8 and 6.1.1.4'

loop_
_geom_angle_atom_site_label_1
_geom_angle_atom_site_label_2
_geom_angle_atom_site_label_3
_geom_angle
_geom_angle_site_symmetry_1
_geom_angle_site_symmetry_3
Na2 O2W Na3 92.79(14) . .
Na2 O3W Na1 92.75(14) . .
C45 O10 Na4 145.0(3) . .
C45 O10 Na3 116.5(3) . .
Na4 O10 Na3 96.78(14) . .
O10 C45 O13 125.8(4) . .
O10 C45 C11 118.5(5) . .
O13 C45 C11 115.7(4) . .
C45 O13 Cu1 113.3(3) . .
C22 O11 Cu3 113.5(3) . .
Na4 O6W Na1 92.82(14) . 1_466
Na4 O5W Na3 92.88(14) . .
N1 Cu1 N1 180.0(2) 2 .
N1 Cu1 O13 95.77(15) 2 .
N1 Cu1 O13 84.23(15) . .
N1 Cu1 O13 84.22(15) 2 2
N1 Cu1 O13 95.78(15) . 2
O13 Cu1 O13 180.0(4) . 2
N4 Cu2 N4 180.0(5) . 2_554
N4 Cu2 O7 95.80(15) . 2_554
N4 Cu2 O7 84.20(15) 2_554 2_554
N4 Cu2 O7 84.20(15) . .
N4 Cu2 O7 95.80(15) 2_554 .
O7 Cu2 O7 180.0(3) 2_554 .
N2 Cu3 N2 180.0(3) . 2_456
N2 Cu3 O11 84.14(15) . .
N2 Cu3 O11 95.86(15) 2_456 .
N2 Cu3 O11 95.86(15) . 2_456
N2 Cu3 O11 84.14(15) 2_456 2_456
O11 Cu3 O11 180.000(1) . 2_456
N3 Cu4 N3 180.00(18) . 2_544
N3 Cu4 O6 95.52(15) . 2_544
N3 Cu4 O6 84.48(15) 2_544 2_544
N3 Cu4 O6 84.48(15) . .
N3 Cu4 O6 95.52(15) 2_544 .
O6 Cu4 O6 180.00(19) 2_544 .
O1 Na3 O2 123.43(16) . .
O1 Na3 O10 69.95(12) . .
O2 Na3 O10 95.01(14) . .
O1 Na3 O3 94.83(14) . .
O2 Na3 O3 69.99(12) . .
O10 Na3 O3 148.56(16) . .
O1 Na3 O5W 136.98(15) . .
O2 Na3 O5W 89.53(14) . .
O10 Na3 O5W 81.36(14) . .
O3 Na3 O5W 124.35(15) . .
O1 Na3 O2W 89.47(13) . .
O2 Na3 O2W 136.95(15) . .
O10 Na3 O2W 124.24(15) . .
O3 Na3 O2W 81.31(13) . .
O5W Na3 O2W 80.72(13) . .
O1 Na3 Na4 109.65(12) . .
O2 Na3 Na4 81.13(11) . .
O10 Na3 Na4 40.82(9) . .
O3 Na3 Na4 149.46(10) . .
O5W Na3 Na4 43.41(10) . .
O2W Na3 Na4 115.82(11) . .
O1 Na3 Na2 80.92(11) . .
O2 Na3 Na2 109.55(11) . .
O10 Na3 Na2 149.24(11) . .
O3 Na3 Na2 40.65(9) . .
O5W Na3 Na2 116.01(12) . .
O2W Na3 Na2 43.56(10) . .
Na4 Na3 Na2 158.18(9) . .
O4 Na1 O9 123.49(15) . .
O4 Na1 O5 69.91(12) . .
O9 Na1 O5 95.14(14) . .
O4 Na1 O8 95.06(14) . .
O9 Na1 O8 69.82(13) . .
O5 Na1 O8 148.71(16) . .
O4 Na1 O3W 136.99(15) . .
O9 Na1 O3W 89.51(13) . .
O5 Na1 O3W 81.41(13) . .
O8 Na1 O3W 124.10(15) . .
O4 Na1 O6W 89.56(14) . 1_644
O9 Na1 O6W 136.78(15) . 1_644
O5 Na1 O6W 124.26(15) . 1_644
O8 Na1 O6W 81.27(13) . 1_644
O3W Na1 O6W 80.65(13) . 1_644
O4 Na1 Na2 109.59(11) . .
O9 Na1 Na2 81.15(11) . .
O5 Na1 Na2 40.79(9) . .
O8 Na1 Na2 149.29(11) . .
O3W Na1 Na2 43.52(10) . .
O6W Na1 Na2 115.87(12) 1_644 .
O4 Na1 Na4 81.07(10) . 1_644
O9 Na1 Na4 109.45(12) . 1_644
O5 Na1 Na4 149.31(11) . 1_644
O8 Na1 Na4 40.72(9) . 1_644
O3W Na1 Na4 115.84(11) . 1_644
O6W Na1 Na4 43.48(10) 1_644 1_644
Na2 Na1 Na4 158.12(8) . 1_644
O8 Na4 O10 178.41(17) 1_466 .
O8 Na4 O4W 91.0(3) 1_466 .
O10 Na4 O4W 90.6(3) . .
O8 Na4 O5W 95.77(15) 1_466 .
O10 Na4 O5W 83.14(13) . .
O4W Na4 O5W 137.4(2) . .
O8 Na4 O6W 83.05(13) 1_466 .
O10 Na4 O6W 95.71(15) . .
O4W Na4 O6W 136.9(2) . .
O5W Na4 O6W 85.67(13) . .
O8 Na4 Na3 136.20(13) 1_466 .
O10 Na4 Na3 42.40(10) . .
O4W Na4 Na3 128.7(3) . .
O5W Na4 Na3 43.71(9) . .
O6W Na4 Na3 78.73(10) . .
O8 Na4 Na1 42.38(10) 1_466 1_466
O10 Na4 Na1 136.12(13) . 1_466
O4W Na4 Na1 128.9(3) . 1_466
O5W Na4 Na1 78.65(10) . 1_466
O6W Na4 Na1 43.70(9) . 1_466
Na3 Na4 Na1 102.39(8) . 1_466
O3 Na2 O5 178.38(16) . .
O3 Na2 O1W 90.6(3) . .
O5 Na2 O1W 91.1(3) . .
O3 Na2 O3W 95.71(14) . .
O5 Na2 O3W 83.09(13) . .
O1W Na2 O3W 137.1(2) . .
O3 Na2 O2W 83.02(13) . .
O5 Na2 O2W 95.80(14) . .
O1W Na2 O2W 137.1(2) . .
O3W Na2 O2W 85.75(14) . .
O3 Na2 Na1 136.18(13) . .
O5 Na2 Na1 42.34(10) . .
O1W Na2 Na1 129.0(3) . .
O3W Na2 Na1 43.74(9) . .
O2W Na2 Na1 78.81(11) . .
O3 Na2 Na3 42.37(10) . .
O5 Na2 Na3 136.15(13) . .
O1W Na2 Na3 128.6(3) . .
O3W Na2 Na3 78.73(11) . .
O2W Na2 Na3 43.64(9) . .
Na1 Na2 Na3 102.46(8) . .
C33 O6 Cu4 113.1(3) . .
C11 O1 Na3 116.1(3) . .
C44 O7 Cu2 113.2(3) . .
C22 O3 Na2 144.8(3) . .
C22 O3 Na3 116.5(3) . .
Na2 O3 Na3 96.97(14) . .
C43 N4 C42 120.7(4) . .
C43 N4 Cu2 114.6(3) . .
C42 N4 Cu2 124.7(3) . .
C32 O4 Na1 116.6(3) . .
C43 O9 Na1 116.6(3) . .
C21 N2 C17 120.7(4) . .
C21 N2 Cu3 114.5(3) . .
C17 N2 Cu3 124.8(3) . .
C11 N1 C1 120.5(4) . .
C11 N1 Cu1 114.5(3) . .
C1 N1 Cu1 125.0(3) . .
C21 O2 Na3 116.3(3) . .
C44 O8 Na4 145.0(3) . 1_644
C44 O8 Na1 116.4(3) . .
Na4 O8 Na1 96.89(14) 1_644 .
C32 N3 C27 120.5(4) . .
C32 N3 Cu4 114.5(3) . .
C27 N3 Cu4 125.1(3) . .
C35 C42 C40 119.8(5) . .
C35 C42 N4 121.0(5) . .
C40 C42 N4 119.0(5) . .
O1 C11 N1 129.0(4) . .
O1 C11 C45 118.8(4) . .
N1 C11 C45 112.2(4) . .
C33 O5 Na2 144.9(3) . .
C33 O5 Na1 116.5(3) . .
Na2 O5 Na1 96.88(14) . .
O5 C33 O6 125.8(4) . .
O5 C33 C32 118.5(5) . .
O6 C33 C32 115.7(4) . .
O2 C21 N2 128.9(4) . .
O2 C21 C22 118.5(4) . .
N2 C21 C22 112.6(4) . .
C6 C1 C2 120.0(5) . .
C6 C1 N1 121.0(5) . .
C2 C1 N1 118.7(5) . .
O9 C43 N4 129.3(4) . .
O9 C43 C44 118.5(4) . .
N4 C43 C44 112.2(4) . .
C15 C17 C18 119.5(5) . .
C15 C17 N2 121.3(5) . .
C18 C17 N2 119.1(5) . .
C28 C27 C26 120.2(5) . .
C28 C27 N3 121.2(5) . .
C26 C27 N3 118.5(5) . .
O4 C32 N3 129.3(4) . .
O4 C32 C33 118.3(4) . .
N3 C32 C33 112.3(4) . .
O3 C22 O11 126.1(4) . .
O3 C22 C21 118.6(5) . .
O11 C22 C21 115.2(4) . .
O8 C44 O7 125.7(4) . .
O8 C44 C43 118.6(4) . .
O7 C44 C43 115.7(4) . .
C42 C40 C39 118.6(6) . .
C42 C40 C41 120.4(5) . .
C39 C40 C41 121.0(6) . .
C19 C18 C17 119.1(6) . .
C19 C18 C20 120.7(6) . .
C17 C18 C20 120.2(5) . .
C1 C2 C3 119.0(6) . .
C1 C2 C9 120.8(5) . .
C3 C2 C9 120.3(5) . .
C25 C26 C27 118.3(6) . .
C25 C26 C31 121.4(6) . .
C27 C26 C31 120.4(5) . .
C4 C3 C2 122.0(6) . .
C42 C35 C36 118.6(6) . .
C42 C35 C34 120.0(5) . .
C36 C35 C34 121.4(6) . .
C17 C15 C14 118.8(6) . .
C17 C15 C16 119.6(5) . .
C14 C15 C16 121.6(6) . .
C37 C39 C40 122.6(6) . .
C24 C25 C26 122.7(6) . .
C27 C28 C29 118.2(6) . .
C27 C28 C30 119.6(5) . .
C29 C28 C30 122.1(6) . .
C13 C19 C18 122.5(6) . .
C25 C24 C29 117.5(6) . .
C25 C24 C23 120.4(7) . .
C29 C24 C23 122.0(7) . .
C1 C6 C5 118.5(6) . .
C1 C6 C8 119.6(5) . .
C5 C6 C8 121.9(6) . .
C13 C14 C15 122.7(6) . .
C4 C5 C6 122.9(6) . .
C14 C13 C19 117.4(6) . .
C14 C13 C12 122.3(7) . .
C19 C13 C12 120.3(7) . .
C39 C37 C36 116.9(5) . .
C39 C37 C38 120.3(7) . .
C36 C37 C38 122.8(7) . .
C3 C4 C5 117.6(6) . .
C3 C4 C10 120.6(7) . .
C5 C4 C10 121.8(7) . .
C37 C36 C35 123.3(6) . .
C24 C29 C28 123.0(6) . .

loop_
_geom_bond_atom_site_label_1
_geom_bond_atom_site_label_2
_geom_bond_distance
_geom_bond_site_symmetry_2
O2W Na2 2.434(4) .
O2W Na3 2.437(4) .
O3W Na2 2.427(4) .
O3W Na1 2.437(4) .
O10 C45 1.232(6) .
O10 Na4 2.318(4) .
O10 Na3 2.391(4) .
C45 O13 1.270(6) .
C45 C11 1.549(7) .
O1W Na2 2.326(7) .
O13 Cu1 1.955(3) .
O11 C22 1.266(6) .
O11 Cu3 1.955(3) .
O6W Na4 2.429(4) .
O6W Na1 2.439(4) 1_466
O5W Na4 2.423(4) .
O5W Na3 2.436(4) .
O4W Na4 2.322(7) .
Cu1 N1 1.922(4) 2
Cu1 N1 1.922(4) .
Cu1 O13 1.955(3) 2
Cu2 N4 1.923(4) .
Cu2 N4 1.923(4) 2_554
Cu2 O7 1.953(3) 2_554
Cu2 O7 1.953(3) .
Cu3 N2 1.920(4) .
Cu3 N2 1.920(4) 2_456
Cu3 O11 1.955(3) 2_456
Cu4 N3 1.917(4) .
Cu4 N3 1.917(4) 2_544
Cu4 O6 1.954(3) 2_544
Cu4 O6 1.954(3) .
Na3 O1 2.383(4) .
Na3 O2 2.386(4) .
Na3 O3 2.395(4) .
Na3 Na4 3.521(3) .
Na3 Na2 3.527(3) .
Na1 O4 2.376(4) .
Na1 O9 2.384(4) .
Na1 O5 2.389(4) .
Na1 O8 2.394(4) .
Na1 O6W 2.439(4) 1_644
Na1 Na2 3.521(3) .
Na1 Na4 3.525(3) 1_644
Na4 O8 2.317(4) 1_466
Na4 Na1 3.525(3) 1_466
Na2 O3 2.315(4) .
Na2 O5 2.317(4) .
O6 C33 1.273(6) .
O1 C11 1.244(5) .
O7 C44 1.272(6) .
O3 C22 1.234(6) .
N4 C43 1.313(6) .
N4 C42 1.425(6) .
O4 C32 1.247(5) .
O9 C43 1.241(5) .
N2 C21 1.309(6) .
N2 C17 1.420(6) .
N1 C11 1.318(6) .
N1 C1 1.425(6) .
O2 C21 1.249(6) .
O8 C44 1.234(6) .
O8 Na4 2.317(4) 1_644
N3 C32 1.318(6) .
N3 C27 1.429(6) .
C42 C35 1.372(8) .
C42 C40 1.388(7) .
O5 C33 1.232(6) .
C33 C32 1.550(7) .
C21 C22 1.554(7) .
C1 C6 1.369(8) .
C1 C2 1.390(8) .
C43 C44 1.551(7) .
C17 C15 1.385(8) .
C17 C18 1.391(7) .
C27 C28 1.368(8) .
C27 C26 1.399(8) .
C40 C39 1.404(8) .
C40 C41 1.505(8) .
C18 C19 1.386(7) .
C18 C20 1.500(8) .
C2 C3 1.396(7) .
C2 C9 1.495(8) .
C26 C25 1.392(7) .
C26 C31 1.502(9) .
C3 C4 1.359(9) .
C35 C36 1.383(8) .
C35 C34 1.523(9) .
C15 C14 1.394(8) .
C15 C16 1.520(9) .
C39 C37 1.345(9) .
C25 C24 1.347(9) .
C28 C29 1.394(8) .
C28 C30 1.523(9) .
C19 C13 1.368(9) .
C24 C29 1.365(9) .
C24 C23 1.533(8) .
C6 C5 1.397(8) .
C6 C8 1.516(9) .
C12 C13 1.527(8) .
C10 C4 1.529(8) .
C38 C37 1.517(8) .
C14 C13 1.362(9) .
C5 C4 1.363(9) .
C37 C36 1.374(9) .
